data_8101414
loop_
_publ_author_name
'Saleh, Muhammad Idiris'
'Salhin, Abdussalam'
'Talipov, Samat'
'Saad, Bahruddin'
'Fun, Hoong-Kun'
'Razak Ibrahim, Abdul'

_publ_section_title
;
Crystal structure of N,N'-dibenzyl-1,14,10,13-tetraoxa-7,16-
diazacyclooctadecane cerium(III) thiocyanate, C~29~H~38~CeN~5~O~4~S~3~
;
_journal_issue 1
_journal_name_full 'Zeitschrift f\"ur Kristallographie - New Crystal Structures'
_journal_page_first 45
_journal_page_last 46
_journal_volume 214
_journal_year 1999
_chemical_formula_sum 'C29 H38 Ce N5 O4 S3'
_chemical_formula_weight 756.94
_space_group_IT_number 14
_symmetry_cell_setting monoclinic
_symmetry_space_group_name_Hall '-P 2ybc'
_symmetry_space_group_name_H-M 'P 1 21/c 1'
_cell_angle_alpha 90.00
_cell_angle_beta 94.170(10)
_cell_angle_gamma 90.00
_cell_formula_units_Z 4
_cell_length_a 15.597(2)
_cell_length_b 9.6880(10)
_cell_length_c 21.931(3)
_cell_measurement_temperature 293(2)
_cell_volume 3305.1(7)
_diffrn_ambient_temperature 293(2)
_exptl_crystal_density_diffrn 1.521
_refine_ls_R_factor_obs 0.0333
_refine_ls_wR_factor_obs 0.0808
_cod_depositor_comments
;
The following automatic conversions were performed:
'_geom_bond_publ_flag' value 'Y' changed to 'y' according to
'/home/saulius/struct/CIF-dictionaries/cif_core.dic' dictionary named
'cif_core.dic' version 2.4.1 from 2010-06-29 (49 times).

Automatic conversion script
Id: cif_fix_enum 1527 2010-12-29 10:47:43Z saulius 
;
_cod_original_sg_symbol_H-M 'P 21/c'
_cod_database_code 8101414

loop_
_symmetry_equiv_pos_as_xyz
'x, y, z'
'-x, y+1/2, -z+1/2'
'-x, -y, -z'
'x, -y-1/2, z-1/2'

loop_
_atom_site_aniso_label
_atom_site_aniso_U_11
_atom_site_aniso_U_22
_atom_site_aniso_U_33
_atom_site_aniso_U_23
_atom_site_aniso_U_13
_atom_site_aniso_U_12
Ce1 0.03211(9) 0.03035(9) 0.03452(9) -0.00035(8) 0.00078(6) 0.00170(8)
S1 0.0458(5) 0.0727(7) 0.0914(8) -0.0104(7) -0.0008(5) -0.0003(5)
S2 0.0496(5) 0.0695(7) 0.0783(7) 0.0067(6) -0.0086(5) -0.0163(5)
S3 0.0864(9) 0.0416(6) 0.160(2) -0.0255(8) 0.0159(10) 0.0004(6)
O1 0.0363(12) 0.079(2) 0.0429(13) 0.0087(13) 0.0062(10) 0.0017(12)
O2 0.0411(12) 0.0466(13) 0.0468(13) 0.0039(11) 0.0069(10) 0.0096(10)
O3 0.0489(13) 0.0343(11) 0.0406(12) -0.0066(10) -0.0050(10) 0.0056(10)
O4 0.0440(12) 0.0357(11) 0.0429(12) -0.0014(10) -0.0014(10) 0.0081(10)
N1 0.045(2) 0.054(2) 0.053(2) 0.000(2) 0.0039(13) -0.010(2)
N2 0.047(2) 0.045(2) 0.082(2) -0.009(2) 0.004(2) -0.0066(15)
N3 0.069(2) 0.041(2) 0.058(2) -0.0111(15) 0.003(2) 0.007(2)
N4 0.0392(14) 0.0375(13) 0.0345(13) 0.0038(11) 0.0020(11) -0.0015(12)
N5 0.0384(14) 0.0358(14) 0.0395(13) 0.0012(12) -0.0003(11) 0.0018(12)
C1 0.054(2) 0.064(3) 0.055(2) -0.011(2) -0.002(2) -0.005(2)
C2 0.060(3) 0.097(4) 0.056(2) -0.025(3) 0.008(2) -0.020(3)
C3 0.063(3) 0.117(5) 0.047(2) 0.007(3) -0.006(2) -0.023(3)
C4 0.055(3) 0.092(4) 0.069(3) 0.020(3) -0.015(2) -0.005(3)
C5 0.051(2) 0.054(2) 0.056(2) 0.004(2) -0.007(2) -0.002(2)
C6 0.042(2) 0.044(2) 0.042(2) 0.0045(15) -0.0020(14) -0.0120(15)
C7 0.049(2) 0.041(2) 0.041(2) 0.0064(14) 0.002(2) -0.007(2)
C8 0.050(2) 0.060(3) 0.038(2) 0.001(2) 0.0034(15) 0.004(2)
C9 0.046(2) 0.066(3) 0.047(2) 0.012(2) 0.009(2) 0.001(2)
C10 0.040(2) 0.070(3) 0.044(2) 0.002(2) 0.0097(15) -0.002(2)
C11 0.041(2) 0.067(3) 0.060(2) -0.007(2) 0.013(2) 0.011(2)
C12 0.041(2) 0.042(2) 0.055(2) 0.003(2) -0.002(2) 0.005(2)
C13 0.043(2) 0.039(2) 0.044(2) 0.002(2) -0.0053(14) 0.0028(15)
C14 0.040(2) 0.041(2) 0.046(2) 0.000(2) -0.0041(15) -0.002(2)
C15 0.043(2) 0.034(2) 0.043(2) -0.0020(14) -0.0009(14) -0.0055(14)
C16 0.049(2) 0.038(2) 0.056(2) 0.003(2) 0.002(2) -0.002(2)
C17 0.053(2) 0.039(2) 0.078(3) 0.007(2) -0.006(2) -0.003(2)
C18 0.077(3) 0.046(2) 0.059(2) 0.010(2) -0.010(2) -0.009(2)
C19 0.084(3) 0.054(2) 0.051(2) 0.002(2) 0.015(2) -0.008(2)
C20 0.056(2) 0.044(2) 0.061(2) -0.001(2) 0.010(2) -0.001(2)
C21 0.053(2) 0.047(2) 0.039(2) 0.002(2) 0.0033(15) 0.005(2)
C22 0.058(2) 0.046(2) 0.035(2) -0.006(2) -0.003(2) 0.003(2)
C23 0.059(2) 0.036(2) 0.052(2) -0.013(2) -0.004(2) 0.011(2)
C24 0.060(2) 0.041(2) 0.051(2) -0.006(2) 0.003(2) 0.016(2)
C25 0.044(2) 0.040(2) 0.053(2) 0.003(2) -0.005(2) 0.008(2)
C26 0.043(2) 0.040(2) 0.047(2) 0.005(2) -0.005(2) -0.002(2)
C27 0.047(2) 0.047(2) 0.039(2) -0.0011(14) 0.0027(14) -0.013(2)
C28 0.042(2) 0.039(2) 0.050(2) 0.001(2) 0.0050(15) 0.004(2)
C29 0.047(2) 0.043(2) 0.044(2) -0.008(2) 0.0042(15) -0.006(2)

loop_
_atom_site_label
_atom_site_type_symbol
_atom_site_fract_x
_atom_site_fract_y
_atom_site_fract_z
_atom_site_U_iso_or_equiv
_atom_site_thermal_displace_type
_atom_site_occupancy
_atom_site_calc_flag
_atom_site_refinement_flags
_atom_site_disorder_group
Ce1 Ce 0.227708(10) 0.21006(2) 0.160891(7) 0.03241(7) Uani 1 d . .
S1 S 0.54553(7) 0.21287(13) 0.14745(6) 0.0703(3) Uani 1 d . .
S2 S -0.02714(7) -0.13457(13) 0.10150(6) 0.0665(3) Uani 1 d . .
S3 S 0.18815(10) 0.71377(12) 0.22394(9) 0.0958(5) Uani 1 d . .
O1 O 0.1287(2) 0.1866(3) 0.24873(11) 0.0526(7) Uani 1 d . .
O2 O 0.0710(2) 0.3122(2) 0.14640(11) 0.0447(5) Uani 1 d . .
O3 O 0.26919(15) 0.0967(2) 0.05950(10) 0.0417(5) Uani 1 d . .
O4 O 0.32096(14) -0.0092(2) 0.16903(10) 0.0411(5) Uani 1 d . .
N1 N 0.3748(2) 0.2946(3) 0.13759(15) 0.0506(7) Uani 1 d . .
N2 N 0.1195(2) 0.0220(3) 0.1296(2) 0.0582(8) Uani 1 d . .
N3 N 0.2333(2) 0.4399(3) 0.21252(15) 0.0563(8) Uani 1 d . .
N4 N 0.3076(2) 0.1541(3) 0.27576(11) 0.0371(6) Uani 1 d . .
N5 N 0.1885(2) 0.3639(3) 0.05387(12) 0.0381(6) Uani 1 d . .
C1 C 0.4099(3) 0.3300(5) 0.3965(2) 0.0583(10) Uani 1 d . .
C2 C 0.4479(3) 0.3193(6) 0.4566(2) 0.0707(14) Uani 1 d . .
C3 C 0.5012(3) 0.2126(7) 0.4724(2) 0.076(2) Uani 1 d . .
C4 C 0.5205(3) 0.1178(7) 0.4297(2) 0.0727(14) Uani 1 d . .
C5 C 0.4856(3) 0.1289(5) 0.3701(2) 0.0542(9) Uani 1 d . .
C6 C 0.4283(2) 0.2338(4) 0.3530(2) 0.0430(8) Uani 1 d . .
C7 C 0.3865(3) 0.2426(4) 0.2883(2) 0.0436(8) Uani 1 d . .
C8 C 0.2456(3) 0.1823(5) 0.3226(2) 0.0495(9) Uani 1 d . .
C9 C 0.1582(2) 0.1275(5) 0.3062(2) 0.0524(9) Uani 1 d . .
C10 C 0.0370(2) 0.1998(5) 0.2374(2) 0.0511(9) Uani 1 d . .
C11 C 0.0227(3) 0.3265(5) 0.1995(2) 0.0553(10) Uani 1 d . .
C12 C 0.0523(2) 0.4173(4) 0.1014(2) 0.0462(8) Uani 1 d . .
C13 C 0.0936(2) 0.3730(4) 0.0448(2) 0.0424(7) Uani 1 d . .
C14 C 0.2282(2) 0.5052(4) 0.0602(2) 0.0428(7) Uani 1 d . .
C15 C 0.2087(2) 0.6037(3) 0.00760(15) 0.0402(7) Uani 1 d . .
C16 C 0.1408(2) 0.6953(4) 0.0087(2) 0.0478(8) Uani 1 d . .
C17 C 0.1216(3) 0.7891(4) -0.0380(2) 0.0572(10) Uani 1 d . .
C18 C 0.1720(3) 0.7929(4) -0.0873(2) 0.0614(11) Uani 1 d . .
C19 C 0.2408(3) 0.7043(5) -0.0894(2) 0.0626(11) Uani 1 d . .
C20 C 0.2595(3) 0.6110(4) -0.0420(2) 0.0532(9) Uani 1 d . .
C21 C 0.2225(3) 0.2908(4) 0.0007(2) 0.0466(8) Uani 1 d . .
C22 C 0.2162(3) 0.1353(4) 0.0060(2) 0.0468(8) Uani 1 d . .
C23 C 0.2869(3) -0.0480(4) 0.0634(2) 0.0493(9) Uani 1 d . .
C24 C 0.3528(3) -0.0686(4) 0.1150(2) 0.0505(9) Uani 1 d . .
C25 C 0.3753(2) -0.0415(4) 0.2228(2) 0.0461(8) Uani 1 d . .
C26 C 0.3291(2) 0.0049(4) 0.2769(2) 0.0437(8) Uani 1 d . .
C27 C 0.4461(2) 0.2614(4) 0.1413(2) 0.0440(8) Uani 1 d . .
C28 C 0.0581(2) -0.0444(4) 0.1181(2) 0.0439(8) Uani 1 d . .
C29 C 0.2160(2) 0.5530(4) 0.2199(2) 0.0445(8) Uani 1 d . .
H1 H 0.3757(27) 0.4014(45) 0.3856(18) 0.059(13) Uiso 1 d . .
H2 H 0.4376(27) 0.3939(45) 0.4831(19) 0.065(13) Uiso 1 d . .
H3 H 0.5275(39) 0.2069(54) 0.5134(28) 0.103(19) Uiso 1 d . .
H4 H 0.5526(41) 0.0545(67) 0.4398(28) 0.115(24) Uiso 1 d . .
H5 H 0.4980(27) 0.0737(45) 0.3409(19) 0.060(13) Uiso 1 d . .
H7A H 0.3678(22) 0.3392(40) 0.2831(15) 0.039(9) Uiso 1 d . .
H7B H 0.4252(25) 0.2128(37) 0.2590(17) 0.045(10) Uiso 1 d . .
H8A H 0.2384(27) 0.2854(42) 0.3252(18) 0.050(11) Uiso 1 d . .
H8B H 0.2656(25) 0.1590(43) 0.3579(19) 0.051(11) Uiso 1 d . .
H9A H 0.1568(25) 0.0273(44) 0.3005(17) 0.052(11) Uiso 1 d . .
H9B H 0.1127(27) 0.1513(47) 0.3383(18) 0.064(12) Uiso 1 d . .
H10A H 0.0155(27) 0.2092(41) 0.2745(20) 0.056(11) Uiso 1 d . .
H10B H 0.0119(23) 0.1218(40) 0.2184(16) 0.041(10) Uiso 1 d . .
H11A H -0.0413(26) 0.3326(40) 0.1827(16) 0.051(11) Uiso 1 d . .
H11B H 0.0397(27) 0.4086(47) 0.2210(19) 0.063(13) Uiso 1 d . .
H12A H 0.0692(21) 0.5039(39) 0.1176(15) 0.037(9) Uiso 1 d . .
H12B H -0.0075(28) 0.4210(46) 0.0935(19) 0.068(13) Uiso 1 d . .
H13A H 0.0790(25) 0.2778(39) 0.0292(17) 0.047(10) Uiso 1 d . .
H13B H 0.0736(23) 0.4298(39) 0.0103(17) 0.049(10) Uiso 1 d . .
H14A H 0.2815(23) 0.4929(36) 0.0648(15) 0.039(10) Uiso 1 d . .
H14B H 0.2062(21) 0.5483(36) 0.0960(15) 0.038(9) Uiso 1 d . .
H16 H 0.1075(25) 0.6951(36) 0.0414(17) 0.042(10) Uiso 1 d . .
H17 H 0.0708(31) 0.8470(50) -0.0383(20) 0.077(14) Uiso 1 d . .
H18 H 0.1565(26) 0.8576(45) -0.1211(18) 0.060(11) Uiso 1 d . .
H19 H 0.2745(33) 0.7159(49) -0.1191(23) 0.073(15) Uiso 1 d . .
H20 H 0.3067(25) 0.5531(41) -0.0417(17) 0.051(11) Uiso 1 d . .
H21A H 0.1928(24) 0.3219(38) -0.0380(17) 0.047(10) Uiso 1 d . .
H21B H 0.2924(31) 0.3166(44) 0.0041(20) 0.069(13) Uiso 1 d . .
H22A H 0.2360(23) 0.0972(38) -0.0302(17) 0.048(10) Uiso 1 d . .
H22B H 0.1500(29) 0.1010(45) 0.0129(19) 0.069(13) Uiso 1 d . .
H23A H 0.2368(24) -0.0985(38) 0.0718(16) 0.045(10) Uiso 1 d . .
H23B H 0.3068(22) -0.0730(37) 0.0259(16) 0.042(10) Uiso 1 d . .
H24A H 0.4109(25) -0.0260(41) 0.1081(17) 0.052(11) Uiso 1 d . .
H24B H 0.3610(28) -0.1693(48) 0.1249(19) 0.064(12) Uiso 1 d . .
H25A H 0.4310(22) 0.0044(37) 0.2212(14) 0.038(9) Uiso 1 d . .
H25B H 0.3802(24) -0.1372(42) 0.2269(16) 0.048(10) Uiso 1 d . .
H26A H 0.2781(25) -0.0463(39) 0.2749(16) 0.048(10) Uiso 1 d . .
H26B H 0.3625(23) -0.0170(39) 0.3104(17) 0.047(10) Uiso 1 d . .

loop_
_geom_bond_atom_site_label_1
_geom_bond_atom_site_label_2
_geom_bond_distance
_geom_bond_site_symmetry_2
_geom_bond_publ_flag
Ce1 N3 2.496(3) . y
Ce1 N1 2.523(3) . y
Ce1 N2 2.544(3) . y
Ce1 O1 2.565(2) . y
Ce1 O4 2.574(2) . y
Ce1 O3 2.603(2) . y
Ce1 O2 2.635(2) . y
Ce1 N4 2.782(3) . y
Ce1 N5 2.810(3) . y
S1 C27 1.616(4) . y
S2 C28 1.611(4) . y
S3 C29 1.621(4) . y
O1 C9 1.429(4) . y
O1 C10 1.440(4) . y
O2 C12 1.433(4) . y
O2 C11 1.439(4) . y
O3 C23 1.431(4) . y
O3 C22 1.435(4) . y
O4 C25 1.436(4) . y
O4 C24 1.437(4) . y
N1 C27 1.155(5) . y
N2 C28 1.166(4) . y
N3 C29 1.143(5) . y
N4 C26 1.483(4) . y
N4 C8 1.486(4) . y
N4 C7 1.508(4) . y
N5 C13 1.482(4) . y
N5 C21 1.495(4) . y
N5 C14 1.504(4) . y
C1 C6 1.378(6) . y
C1 C2 1.409(6) . y
C2 C3 1.356(8) . y
C3 C4 1.361(8) . y
C4 C5 1.383(6) . y
C5 C6 1.387(5) . y
C6 C7 1.521(5) . y
C8 C9 1.483(6) . y
C10 C11 1.490(6) . y
C12 C13 1.501(5) . y
C14 C15 1.510(5) . y
C15 C16 1.384(5) . y
C15 C20 1.393(5) . y
C16 C17 1.385(5) . y
C17 C18 1.382(7) . y
C18 C19 1.378(7) . y
C19 C20 1.392(6) . y
C21 C22 1.514(5) . y
C23 C24 1.487(5) . y
C25 C26 1.500(5) . y
